data_1534444
loop_
_publ_author_name
'Abriel, W.'

_publ_section_title
;
 Polymorphism and phase transitions of K2 Te Br6: a single crystal
 investigation of the high temperature phases (383 - 463 K)
;
_journal_name_full 'Materials Research Bulletin'
_journal_page_first 313
_journal_page_last 318
_journal_volume 19
_journal_year 1984
_chemical_formula_moiety '(K 1+)2, Br6 Te 2-'
_chemical_formula_sum 'Br6 K2 Te'
_chemical_name_systematic 'Potassium hexabromidotellurate(IV)'
_space_group_IT_number 128
_symmetry_space_group_name_Hall '-P 4 2n'
_symmetry_space_group_name_H-M 'P 4/m n c'
_cell_angle_alpha 90
_cell_angle_beta 90
_cell_angle_gamma 90
_cell_formula_units_Z 2
_cell_length_a 7.58
_cell_length_b 7.58
_cell_length_c 10.812
_cell_volume 621.219
_citation_journal_id_ASTM MRBUAC
_cod_data_source_file Abriel_MRBUAC_1984_631.cif
_cod_data_source_block Te1
_cod_original_cell_volume 621.2186
_cod_original_formula_sum Te1
_cod_database_code 1534444

loop_
_symmetry_equiv_pos_as_xyz
x,y,z
-y,x,z
-x,-y,z
y,-x,z
x+1/2,-y+1/2,-z+1/2
y+1/2,x+1/2,-z+1/2
-x+1/2,y+1/2,-z+1/2
-y+1/2,-x+1/2,-z+1/2
-x,-y,-z
y,-x,-z
x,y,-z
-y,x,-z
-x-1/2,y-1/2,z-1/2
-y-1/2,-x-1/2,z-1/2
x-1/2,-y-1/2,z-1/2
y-1/2,x-1/2,z-1/2

loop_
_atom_site_label
_atom_site_type_symbol
_atom_site_fract_x
_atom_site_fract_y
_atom_site_fract_z
_atom_site_occupancy
_atom_site_U_iso_or_equiv
Te1 Te+4 0 0 0 1 0.0

loop_
_cod_changelog_entry_id
_cod_changelog_entry_author
_cod_changelog_entry_date
_cod_changelog_entry_text
1 'Vaitkus, Antanas' 2025-01-24T10:21:55+02:00
;
 Corrected the '_chemical_formula_sum' and '_chemical_name_systematic' data item
 values. Added the '_chemical_formula_moiety' data item.
;
